data_4002626
loop_
_publ_author_name
'Calta, Nicholas P.'
'Francisco, Melanie C.'
'Malliakas, Christos D.'
'Schlueter, John A.'
'Kanatzidis, Mercouri G.'

_publ_section_title
;
 Four High-Temperature Ferromagnets in the Hf--Fe--Sn System
;
_journal_name_full 'Chemistry of Materials'
_journal_page_first 141117155215003
_journal_paper_doi 10.1021/cm503466a
_journal_year 2014
_chemical_formula_moiety 'Fe2 Hf0.67 Sn0.33'
_chemical_formula_sum 'Fe2 Hf0.67 Sn0.33'
_chemical_formula_weight 271.06
_chemical_name_systematic
; 
 ? 
;
_space_group_IT_number 194
_symmetry_cell_setting hexagonal
_symmetry_space_group_name_Hall '-P 6c 2c'
_symmetry_space_group_name_H-M 'P 63/m m c'
_atom_sites_solution_hydrogens none
_atom_sites_solution_primary direct
_atom_sites_solution_secondary difmap
_audit_creation_method SHELXL-97
_cell_angle_alpha 90.00
_cell_angle_beta 90.00
_cell_angle_gamma 120.00
_cell_formula_units_Z 8
_cell_length_a 4.9944(4)
_cell_length_b 4.9944(4)
_cell_length_c 16.2604(15)
_cell_measurement_reflns_used 2753
_cell_measurement_temperature 293(2)
_cell_measurement_theta_max 33.68
_cell_measurement_theta_min 4.71
_cell_volume 351.26(5)
_computing_cell_refinement 'STOE X-AREA'
_computing_data_collection 'STOE X-AREA'
_computing_data_reduction 'STOE X-RED'
_computing_structure_refinement 'SHELXL-97 (Sheldrick, 2008)'
_computing_structure_solution 'SHELXS-97 (Sheldrick, 2008)'
_diffrn_ambient_temperature 293(2)
_diffrn_detector 'image plate (34 cm diameter)'
_diffrn_detector_area_resol_mean 6.67
_diffrn_detector_type STOE
_diffrn_measured_fraction_theta_full 0.870
_diffrn_measured_fraction_theta_max 0.870
_diffrn_measurement_device '2-circle goniometer'
_diffrn_measurement_device_type 'STOE IPDS 2'
_diffrn_radiation_monochromator graphite
_diffrn_radiation_source 'fine-focus sealed tube'
_diffrn_radiation_type MoK\a
_diffrn_radiation_wavelength 0.71073
_diffrn_reflns_av_R_equivalents 0.0672
_diffrn_reflns_av_sigmaI/netI 0.0261
_diffrn_reflns_limit_h_max 7
_diffrn_reflns_limit_h_min -7
_diffrn_reflns_limit_k_max 7
_diffrn_reflns_limit_k_min -7
_diffrn_reflns_limit_l_max 23
_diffrn_reflns_limit_l_min -24
_diffrn_reflns_number 3370
_diffrn_reflns_theta_full 33.33
_diffrn_reflns_theta_max 33.33
_diffrn_reflns_theta_min 2.51
_exptl_absorpt_coefficient_mu 59.909
_exptl_absorpt_correction_T_max 0.3728
_exptl_absorpt_correction_T_min 0.1673
_exptl_absorpt_correction_type integration
_exptl_absorpt_process_details XRed-32
_exptl_crystal_colour 'metallic silver'
_exptl_crystal_density_diffrn 10.184
_exptl_crystal_density_meas ?
_exptl_crystal_density_method 'not measured'
_exptl_crystal_description 'hexagonal plate'
_exptl_crystal_F_000 936
_exptl_crystal_size_max 0.03
_exptl_crystal_size_mid 0.02
_exptl_crystal_size_min 0.01
_refine_diff_density_max 1.595
_refine_diff_density_min -1.659
_refine_diff_density_rms 0.339
_refine_ls_extinction_method none
_refine_ls_goodness_of_fit_ref 1.410
_refine_ls_hydrogen_treatment none
_refine_ls_matrix_type full
_refine_ls_number_parameters 20
_refine_ls_number_reflns 267
_refine_ls_number_restraints 0
_refine_ls_restrained_S_all 1.410
_refine_ls_R_factor_all 0.0765
_refine_ls_R_factor_gt 0.0558
_refine_ls_shift/su_max 0.000
_refine_ls_shift/su_mean 0.000
_refine_ls_structure_factor_coef Fsqd
_refine_ls_weighting_details 'calc w=1/[\s^2^(Fo^2^)+(0.0000P)^2^+15.5923P] where P=(Fo^2^+2Fc^2^)/3'
_refine_ls_weighting_scheme calc
_refine_ls_wR_factor_gt 0.0737
_refine_ls_wR_factor_ref 0.0777
_reflns_number_gt 223
_reflns_number_total 267
_reflns_threshold_expression >2sigma(I)
_cod_data_source_file cm503466a_si_002.cif
_cod_data_source_block c36
_cod_depositor_comments
;
The following automatic conversions were performed:

'_exptl_crystal_density_meas' value 'not measured' was changed to '?'
- the value is perceived as not measured.

Automatic conversion script
Id: cif_fix_values 3866 2015-08-17 15:13:47Z robertas 
;
_cod_database_code 4002626

loop_
_symmetry_equiv_pos_as_xyz
'x, y, z'
'-y, x-y, z'
'-x+y, -x, z'
'-x, -y, z+1/2'
'y, -x+y, z+1/2'
'x-y, x, z+1/2'
'y, x, -z'
'x-y, -y, -z'
'-x, -x+y, -z'
'-y, -x, -z+1/2'
'-x+y, y, -z+1/2'
'x, x-y, -z+1/2'
'-x, -y, -z'
'y, -x+y, -z'
'x-y, x, -z'
'x, y, -z-1/2'
'-y, x-y, -z-1/2'
'-x+y, -x, -z-1/2'
'-y, -x, z'
'-x+y, y, z'
'x, x-y, z'
'y, x, z-1/2'
'x-y, -y, z-1/2'
'-x, -x+y, z-1/2'

loop_
_atom_site_label
_atom_site_type_symbol
_atom_site_fract_x
_atom_site_fract_y
_atom_site_fract_z
_atom_site_U_iso_or_equiv
_atom_site_adp_type
_atom_site_occupancy
_atom_site_symmetry_multiplicity
_atom_site_calc_flag
_atom_site_refinement_flags
Hf1 Hf 0.6667 0.3333 0.65633(8) 0.0088(3) Uani 0.71(3) 6 d SP
Sn1 Sn 0.6667 0.3333 0.65633(8) 0.0088(3) Uani 0.29(3) 6 d SP
Hf2 Hf 1.0000 0.0000 0.59335(7) 0.0092(3) Uani 0.71(3) 6 d SP
Sn2 Sn 1.0000 0.0000 0.59335(7) 0.0092(3) Uani 0.29(3) 6 d SP
Fe3 Fe 1.1644(3) 0.3288(6) 0.7500 0.0075(6) Uani 1 4 d S
Fe4 Fe 0.3333 0.6667 0.6260(2) 0.0096(8) Uani 1 6 d S
Fe5 Fe 0.5000 0.0000 0.5000 0.0071(6) Uani 1 4 d S

loop_
_atom_site_aniso_label
_atom_site_aniso_U_11
_atom_site_aniso_U_22
_atom_site_aniso_U_33
_atom_site_aniso_U_23
_atom_site_aniso_U_13
_atom_site_aniso_U_12
Hf1 0.0089(3) 0.0089(3) 0.0086(5) 0.000 0.000 0.00444(17)
Sn1 0.0089(3) 0.0089(3) 0.0086(5) 0.000 0.000 0.00444(17)
Hf2 0.0095(3) 0.0095(3) 0.0087(5) 0.000 0.000 0.00473(17)
Sn2 0.0095(3) 0.0095(3) 0.0087(5) 0.000 0.000 0.00473(17)
Fe3 0.0086(10) 0.0061(13) 0.0071(11) 0.000 0.000 0.0030(6)
Fe4 0.0097(11) 0.0097(11) 0.0093(18) 0.000 0.000 0.0049(5)
Fe5 0.0073(9) 0.0061(12) 0.0076(11) -0.0001(10) -0.0001(5) 0.0030(6)

loop_
_atom_type_symbol
_atom_type_description
_atom_type_scat_dispersion_real
_atom_type_scat_dispersion_imag
_atom_type_scat_source
Fe Fe 0.3463 0.8444 'International Tables Vol C Tables 4.2.6.8 and 6.1.1.4'
Sn Sn -0.6537 1.4246 'International Tables Vol C Tables 4.2.6.8 and 6.1.1.4'
Hf Hf -0.5830 6.1852 'International Tables Vol C Tables 4.2.6.8 and 6.1.1.4'

loop_
_geom_angle_atom_site_label_1
_geom_angle_atom_site_label_2
_geom_angle_atom_site_label_3
_geom_angle
_geom_angle_site_symmetry_1
_geom_angle_site_symmetry_3
Fe5 Hf1 Fe5 50.59(2) . 2_655
Fe5 Hf1 Fe5 50.59(2) . 3_665
Fe5 Hf1 Fe5 50.59(2) 2_655 3_665
Fe5 Hf1 Fe3 145.02(4) . 2_655
Fe5 Hf1 Fe3 116.72(3) 2_655 2_655
Fe5 Hf1 Fe3 95.153(17) 3_665 2_655
Fe5 Hf1 Fe3 116.72(3) . 1_455
Fe5 Hf1 Fe3 145.02(4) 2_655 1_455
Fe5 Hf1 Fe3 95.153(17) 3_665 1_455
Fe3 Hf1 Fe3 51.27(10) 2_655 1_455
Fe5 Hf1 Fe3 145.02(4) . 3_775
Fe5 Hf1 Fe3 95.153(17) 2_655 3_775
Fe5 Hf1 Fe3 116.72(3) 3_665 3_775
Fe3 Hf1 Fe3 49.81(10) 2_655 3_775
Fe3 Hf1 Fe3 95.35(3) 1_455 3_775
Fe5 Hf1 Fe3 116.72(3) . .
Fe5 Hf1 Fe3 95.153(17) 2_655 .
Fe5 Hf1 Fe3 145.02(4) 3_665 .
Fe3 Hf1 Fe3 95.35(3) 2_655 .
Fe3 Hf1 Fe3 117.24(4) 1_455 .
Fe3 Hf1 Fe3 51.27(10) 3_775 .
Fe5 Hf1 Fe3 95.153(17) . 3_665
Fe5 Hf1 Fe3 145.02(4) 2_655 3_665
Fe5 Hf1 Fe3 116.72(3) 3_665 3_665
Fe3 Hf1 Fe3 95.35(3) 2_655 3_665
Fe3 Hf1 Fe3 49.81(10) 1_455 3_665
Fe3 Hf1 Fe3 117.24(4) 3_775 3_665
Fe3 Hf1 Fe3 95.35(3) . 3_665
Fe5 Hf1 Fe3 95.153(17) . 2_645
Fe5 Hf1 Fe3 116.72(3) 2_655 2_645
Fe5 Hf1 Fe3 145.02(4) 3_665 2_645
Fe3 Hf1 Fe3 117.24(4) 2_655 2_645
Fe3 Hf1 Fe3 95.35(3) 1_455 2_645
Fe3 Hf1 Fe3 95.35(3) 3_775 2_645
Fe3 Hf1 Fe3 49.81(10) . 2_645
Fe3 Hf1 Fe3 51.27(10) 3_665 2_645
Fe5 Hf1 Fe4 95.55(8) . .
Fe5 Hf1 Fe4 95.55(8) 2_655 .
Fe5 Hf1 Fe4 50.74(8) 3_665 .
Fe3 Hf1 Fe4 50.37(7) 2_655 .
Fe3 Hf1 Fe4 50.37(7) 1_455 .
Fe3 Hf1 Fe4 94.65(7) 3_775 .
Fe3 Hf1 Fe4 145.06(8) . .
Fe3 Hf1 Fe4 94.65(7) 3_665 .
Fe3 Hf1 Fe4 145.06(8) 2_645 .
Fe5 Hf1 Fe4 50.74(8) . 1_545
Fe5 Hf1 Fe4 95.55(8) 2_655 1_545
Fe5 Hf1 Fe4 95.55(8) 3_665 1_545
Fe3 Hf1 Fe4 145.06(8) 2_655 1_545
Fe3 Hf1 Fe4 94.65(7) 1_455 1_545
Fe3 Hf1 Fe4 145.06(8) 3_775 1_545
Fe3 Hf1 Fe4 94.65(7) . 1_545
Fe3 Hf1 Fe4 50.37(7) 3_665 1_545
Fe3 Hf1 Fe4 50.37(7) 2_645 1_545
Fe4 Hf1 Fe4 117.22(5) . 1_545
Fe5 Hf1 Fe4 95.55(8) . 1_655
Fe5 Hf1 Fe4 50.74(8) 2_655 1_655
Fe5 Hf1 Fe4 95.55(8) 3_665 1_655
Fe3 Hf1 Fe4 94.65(7) 2_655 1_655
Fe3 Hf1 Fe4 145.06(8) 1_455 1_655
Fe3 Hf1 Fe4 50.37(7) 3_775 1_655
Fe3 Hf1 Fe4 50.37(7) . 1_655
Fe3 Hf1 Fe4 145.06(8) 3_665 1_655
Fe3 Hf1 Fe4 94.65(7) 2_645 1_655
Fe4 Hf1 Fe4 117.22(5) . 1_655
Fe4 Hf1 Fe4 117.22(5) 1_545 1_655
Fe3 Hf2 Fe3 49.95(8) 2_645 .
Fe3 Hf2 Fe3 49.95(8) 2_645 3_765
Fe3 Hf2 Fe3 49.95(8) . 3_765
Fe3 Hf2 Fe5 95.32(5) 2_645 3_655
Fe3 Hf2 Fe5 144.52(4) . 3_655
Fe3 Hf2 Fe5 116.968(19) 3_765 3_655
Fe3 Hf2 Fe5 95.32(4) 2_645 .
Fe3 Hf2 Fe5 116.97(2) . .
Fe3 Hf2 Fe5 144.52(4) 3_765 .
Fe5 Hf2 Fe5 50.588(12) 3_655 .
Fe3 Hf2 Fe5 116.968(19) 2_645 2_645
Fe3 Hf2 Fe5 144.52(4) . 2_645
Fe3 Hf2 Fe5 95.32(4) 3_765 2_645
Fe5 Hf2 Fe5 50.588(12) 3_655 2_645
Fe5 Hf2 Fe5 95.47(3) . 2_645
Fe3 Hf2 Fe5 144.52(4) 2_645 3_765
Fe3 Hf2 Fe5 95.32(4) . 3_765
Fe3 Hf2 Fe5 116.968(19) 3_765 3_765
Fe5 Hf2 Fe5 117.41(4) 3_655 3_765
Fe5 Hf2 Fe5 95.47(3) . 3_765
Fe5 Hf2 Fe5 95.47(3) 2_645 3_765
Fe3 Hf2 Fe5 116.97(2) 2_645 2_655
Fe3 Hf2 Fe5 95.32(4) . 2_655
Fe3 Hf2 Fe5 144.52(4) 3_765 2_655
Fe5 Hf2 Fe5 95.47(3) 3_655 2_655
Fe5 Hf2 Fe5 50.588(12) . 2_655
Fe5 Hf2 Fe5 117.41(4) 2_645 2_655
Fe5 Hf2 Fe5 50.588(12) 3_765 2_655
Fe3 Hf2 Fe5 144.52(4) 2_645 1_655
Fe3 Hf2 Fe5 116.968(19) . 1_655
Fe3 Hf2 Fe5 95.32(4) 3_765 1_655
Fe5 Hf2 Fe5 95.47(3) 3_655 1_655
Fe5 Hf2 Fe5 117.41(4) . 1_655
Fe5 Hf2 Fe5 50.588(12) 2_645 1_655
Fe5 Hf2 Fe5 50.588(12) 3_765 1_655
Fe5 Hf2 Fe5 95.47(3) 2_655 1_655
Fe3 Hf2 Fe4 94.67(8) 2_645 1_655
Fe3 Hf2 Fe4 50.38(9) . 1_655
Fe3 Hf2 Fe4 94.67(8) 3_765 1_655
Fe5 Hf2 Fe4 145.28(6) 3_655 1_655
Fe5 Hf2 Fe4 95.40(4) . 1_655
Fe5 Hf2 Fe4 145.28(6) 2_645 1_655
Fe5 Hf2 Fe4 50.68(6) 3_765 1_655
Fe5 Hf2 Fe4 50.68(6) 2_655 1_655
Fe5 Hf2 Fe4 95.40(4) 1_655 1_655
Fe3 Hf2 Fe4 50.38(9) 2_645 1_545
Fe3 Hf2 Fe4 94.67(8) . 1_545
Fe3 Hf2 Fe4 94.67(8) 3_765 1_545
Fe5 Hf2 Fe4 50.68(6) 3_655 1_545
Fe5 Hf2 Fe4 50.68(6) . 1_545
Fe5 Hf2 Fe4 95.40(4) 2_645 1_545
Fe5 Hf2 Fe4 145.28(6) 3_765 1_545
Fe5 Hf2 Fe4 95.40(4) 2_655 1_545
Fe5 Hf2 Fe4 145.28(6) 1_655 1_545
Fe4 Hf2 Fe4 116.79(5) 1_655 1_545
Fe3 Hf2 Fe4 94.67(8) 2_645 1_645
Fe3 Hf2 Fe4 94.67(8) . 1_645
Fe3 Hf2 Fe4 50.38(9) 3_765 1_645
Fe5 Hf2 Fe4 95.40(4) 3_655 1_645
Fe5 Hf2 Fe4 145.28(6) . 1_645
Fe5 Hf2 Fe4 50.68(6) 2_645 1_645
Fe5 Hf2 Fe4 95.40(4) 3_765 1_645
Fe5 Hf2 Fe4 145.28(6) 2_655 1_645
Fe5 Hf2 Fe4 50.68(6) 1_655 1_645
Fe4 Hf2 Fe4 116.79(5) 1_655 1_645
Fe4 Hf2 Fe4 116.79(5) 1_545 1_645
Fe3 Fe3 Fe3 60.0 2_645 3_765
Fe3 Fe3 Fe4 120.55(6) 2_645 16_657
Fe3 Fe3 Fe4 120.55(6) 3_765 16_657
Fe3 Fe3 Fe4 120.55(6) 2_645 1_655
Fe3 Fe3 Fe4 120.55(6) 3_765 1_655
Fe4 Fe3 Fe4 108.13(15) 16_657 1_655
Fe3 Fe3 Fe3 120.0 2_645 3_775
Fe3 Fe3 Fe3 180.0 3_765 3_775
Fe4 Fe3 Fe3 59.45(6) 16_657 3_775
Fe4 Fe3 Fe3 59.45(6) 1_655 3_775
Fe3 Fe3 Fe3 180.0 2_645 2_755
Fe3 Fe3 Fe3 119.999(1) 3_765 2_755
Fe4 Fe3 Fe3 59.45(6) 16_657 2_755
Fe4 Fe3 Fe3 59.45(6) 1_655 2_755
Fe3 Fe3 Fe3 60.000(1) 3_775 2_755
Fe3 Fe3 Hf2 65.03(4) 2_645 .
Fe3 Fe3 Hf2 65.03(4) 3_765 .
Fe4 Fe3 Hf2 173.24(11) 16_657 .
Fe4 Fe3 Hf2 65.12(5) 1_655 .
Fe3 Fe3 Hf2 114.97(4) 3_775 .
Fe3 Fe3 Hf2 114.97(4) 2_755 .
Fe3 Fe3 Sn2 65.03(4) 2_645 16_557
Fe3 Fe3 Sn2 65.03(4) 3_765 16_557
Fe4 Fe3 Sn2 65.11(5) 16_657 16_557
Fe4 Fe3 Sn2 173.24(11) 1_655 16_557
Fe3 Fe3 Sn2 114.97(4) 3_775 16_557
Fe3 Fe3 Sn2 114.97(4) 2_755 16_557
Hf2 Fe3 Sn2 121.64(10) . 16_557
Fe3 Fe3 Hf2 65.03(4) 2_645 16_557
Fe3 Fe3 Hf2 65.03(4) 3_765 16_557
Fe4 Fe3 Hf2 65.11(5) 16_657 16_557
Fe4 Fe3 Hf2 173.24(11) 1_655 16_557
Fe3 Fe3 Hf2 114.97(4) 3_775 16_557
Fe3 Fe3 Hf2 114.97(4) 2_755 16_557
Hf2 Fe3 Hf2 121.64(10) . 16_557
Sn2 Fe3 Hf2 0.0 16_557 16_557
Fe3 Fe3 Hf1 115.63(5) 2_645 16_657
Fe3 Fe3 Hf1 65.10(5) 3_765 16_657
Fe4 Fe3 Hf1 64.82(3) 16_657 16_657
Fe4 Fe3 Hf1 114.69(6) 1_655 16_657
Fe3 Fe3 Hf1 114.90(5) 3_775 16_657
Fe3 Fe3 Hf1 64.37(5) 2_755 16_657
Hf2 Fe3 Hf1 117.25(5) . 16_657
Sn2 Fe3 Hf1 63.17(2) 16_557 16_657
Hf2 Fe3 Hf1 63.17(2) 16_557 16_657
Fe3 Fe3 Sn1 115.63(5) 2_645 16_657
Fe3 Fe3 Sn1 65.10(5) 3_765 16_657
Fe4 Fe3 Sn1 64.82(3) 16_657 16_657
Fe4 Fe3 Sn1 114.69(6) 1_655 16_657
Fe3 Fe3 Sn1 114.90(5) 3_775 16_657
Fe3 Fe3 Sn1 64.37(5) 2_755 16_657
Hf2 Fe3 Sn1 117.25(5) . 16_657
Sn2 Fe3 Sn1 63.17(2) 16_557 16_657
Hf2 Fe3 Sn1 63.17(2) 16_557 16_657
Hf1 Fe3 Sn1 0.00(4) 16_657 16_657
Fe3 Fe4 Fe3 61.10(12) 3_675 2_655
Fe3 Fe4 Fe3 61.10(12) 3_675 1_455
Fe3 Fe4 Fe3 61.10(12) 2_655 1_455
Fe3 Fe4 Fe5 119.56(4) 3_675 2
Fe3 Fe4 Fe5 179.19(12) 2_655 2
Fe3 Fe4 Fe5 119.56(4) 1_455 2
Fe3 Fe4 Fe5 119.56(4) 3_675 1_565
Fe3 Fe4 Fe5 119.56(4) 2_655 1_565
Fe3 Fe4 Fe5 179.19(12) 1_455 1_565
Fe5 Fe4 Fe5 59.78(9) 2 1_565
Fe3 Fe4 Fe5 179.19(12) 3_675 3_665
Fe3 Fe4 Fe5 119.56(4) 2_655 3_665
Fe3 Fe4 Fe5 119.56(4) 1_455 3_665
Fe5 Fe4 Fe5 59.78(9) 2 3_665
Fe5 Fe4 Fe5 59.78(9) 1_565 3_665
Fe3 Fe4 Hf1 116.24(15) 3_675 .
Fe3 Fe4 Hf1 64.81(6) 2_655 .
Fe3 Fe4 Hf1 64.81(6) 1_455 .
Fe5 Fe4 Hf1 114.92(9) 2 .
Fe5 Fe4 Hf1 114.92(9) 1_565 .
Fe5 Fe4 Hf1 64.57(4) 3_665 .
Fe3 Fe4 Sn1 64.81(6) 3_675 1_565
Fe3 Fe4 Sn1 64.81(6) 2_655 1_565
Fe3 Fe4 Sn1 116.24(15) 1_455 1_565
Fe5 Fe4 Sn1 114.92(9) 2 1_565
Fe5 Fe4 Sn1 64.57(4) 1_565 1_565
Fe5 Fe4 Sn1 114.92(9) 3_665 1_565
Hf1 Fe4 Sn1 117.22(5) . 1_565
Fe3 Fe4 Hf1 64.81(6) 3_675 1_565
Fe3 Fe4 Hf1 64.81(6) 2_655 1_565
Fe3 Fe4 Hf1 116.24(15) 1_455 1_565
Fe5 Fe4 Hf1 114.92(9) 2 1_565
Fe5 Fe4 Hf1 64.57(4) 1_565 1_565
Fe5 Fe4 Hf1 114.92(9) 3_665 1_565
Hf1 Fe4 Hf1 117.22(5) . 1_565
Sn1 Fe4 Hf1 0.00(5) 1_565 1_565
Fe3 Fe4 Sn1 64.81(6) 3_675 1_455
Fe3 Fe4 Sn1 116.24(15) 2_655 1_455
Fe3 Fe4 Sn1 64.81(6) 1_455 1_455
Fe5 Fe4 Sn1 64.57(4) 2 1_455
Fe5 Fe4 Sn1 114.92(9) 1_565 1_455
Fe5 Fe4 Sn1 114.92(9) 3_665 1_455
Hf1 Fe4 Sn1 117.22(5) . 1_455
Sn1 Fe4 Sn1 117.22(5) 1_565 1_455
Hf1 Fe4 Sn1 117.22(5) 1_565 1_455
Fe3 Fe4 Hf1 64.81(6) 3_675 1_455
Fe3 Fe4 Hf1 116.24(15) 2_655 1_455
Fe3 Fe4 Hf1 64.81(6) 1_455 1_455
Fe5 Fe4 Hf1 64.57(4) 2 1_455
Fe5 Fe4 Hf1 114.92(9) 1_565 1_455
Fe5 Fe4 Hf1 114.92(9) 3_665 1_455
Hf1 Fe4 Hf1 117.22(5) . 1_455
Sn1 Fe4 Hf1 117.22(5) 1_565 1_455
Hf1 Fe4 Hf1 117.22(5) 1_565 1_455
Sn1 Fe4 Hf1 0.0 1_455 1_455
Fe5 Fe5 Fe5 180.0 2_655 2_545
Fe5 Fe5 Fe5 60.0 2_655 3_665
Fe5 Fe5 Fe5 120.0 2_545 3_665
Fe5 Fe5 Fe5 120.0 2_655 3_655
Fe5 Fe5 Fe5 60.0 2_545 3_655
Fe5 Fe5 Fe5 180.0 3_665 3_655
Fe5 Fe5 Fe4 60.11(4) 2_655 13_666
Fe5 Fe5 Fe4 119.89(4) 2_545 13_666
Fe5 Fe5 Fe4 60.11(4) 3_665 13_666
Fe5 Fe5 Fe4 119.89(4) 3_655 13_666
Fe5 Fe5 Fe4 119.89(4) 2_655 1_545
Fe5 Fe5 Fe4 60.11(4) 2_545 1_545
Fe5 Fe5 Fe4 119.89(4) 3_665 1_545
Fe5 Fe5 Fe4 60.11(4) 3_655 1_545
Fe4 Fe5 Fe4 180.0 13_666 1_545
Fe5 Fe5 Sn2 115.294(6) 2_655 13_656
Fe5 Fe5 Sn2 64.706(6) 2_545 13_656
Fe5 Fe5 Sn2 64.706(6) 3_665 13_656
Fe5 Fe5 Sn2 115.294(6) 3_655 13_656
Fe4 Fe5 Sn2 64.86(2) 13_666 13_656
Fe4 Fe5 Sn2 115.14(2) 1_545 13_656
Fe5 Fe5 Hf2 115.294(6) 2_655 13_656
Fe5 Fe5 Hf2 64.706(6) 2_545 13_656
Fe5 Fe5 Hf2 64.706(6) 3_665 13_656
Fe5 Fe5 Hf2 115.294(6) 3_655 13_656
Fe4 Fe5 Hf2 64.86(2) 13_666 13_656
Fe4 Fe5 Hf2 115.14(2) 1_545 13_656
Sn2 Fe5 Hf2 0.0 13_656 13_656
Fe5 Fe5 Sn2 64.706(6) 2_655 13_756
Fe5 Fe5 Sn2 115.294(6) 2_545 13_756
Fe5 Fe5 Sn2 115.294(6) 3_665 13_756
Fe5 Fe5 Sn2 64.706(6) 3_655 13_756
Fe4 Fe5 Sn2 64.86(2) 13_666 13_756
Fe4 Fe5 Sn2 115.14(2) 1_545 13_756
Sn2 Fe5 Sn2 117.42(4) 13_656 13_756
Hf2 Fe5 Sn2 117.42(4) 13_656 13_756
Fe5 Fe5 Hf2 64.706(6) 2_655 13_756
Fe5 Fe5 Hf2 115.294(6) 2_545 13_756
Fe5 Fe5 Hf2 115.294(6) 3_665 13_756
Fe5 Fe5 Hf2 64.706(6) 3_655 13_756
Fe4 Fe5 Hf2 64.86(2) 13_666 13_756
Fe4 Fe5 Hf2 115.14(2) 1_545 13_756
Sn2 Fe5 Hf2 117.42(4) 13_656 13_756
Hf2 Fe5 Hf2 117.42(4) 13_656 13_756
Sn2 Fe5 Hf2 0.00(4) 13_756 13_756
Fe5 Fe5 Sn2 115.294(6) 2_655 1_455
Fe5 Fe5 Sn2 64.706(6) 2_545 1_455
Fe5 Fe5 Sn2 64.706(6) 3_665 1_455
Fe5 Fe5 Sn2 115.294(6) 3_655 1_455
Fe4 Fe5 Sn2 115.14(2) 13_666 1_455
Fe4 Fe5 Sn2 64.86(2) 1_545 1_455
Sn2 Fe5 Sn2 62.58(4) 13_656 1_455
Hf2 Fe5 Sn2 62.58(4) 13_656 1_455
Sn2 Fe5 Sn2 180.0 13_756 1_455
Hf2 Fe5 Sn2 180.0 13_756 1_455
Fe5 Fe5 Hf2 115.294(6) 2_655 1_455
Fe5 Fe5 Hf2 64.706(6) 2_545 1_455
Fe5 Fe5 Hf2 64.706(6) 3_665 1_455
Fe5 Fe5 Hf2 115.294(6) 3_655 1_455
Fe4 Fe5 Hf2 115.14(2) 13_666 1_455
Fe4 Fe5 Hf2 64.86(2) 1_545 1_455
Sn2 Fe5 Hf2 62.58(4) 13_656 1_455
Hf2 Fe5 Hf2 62.58(4) 13_656 1_455
Sn2 Fe5 Hf2 180.0 13_756 1_455
Hf2 Fe5 Hf2 180.0 13_756 1_455
Sn2 Fe5 Hf2 0.0 1_455 1_455

loop_
_geom_bond_atom_site_label_1
_geom_bond_atom_site_label_2
_geom_bond_distance
_geom_bond_site_symmetry_2
Hf1 Fe5 2.9224(11) .
Hf1 Fe5 2.9224(11) 2_655
Hf1 Fe5 2.9224(11) 3_665
Hf1 Fe3 2.9251(7) 2_655
Hf1 Fe3 2.9251(7) 1_455
Hf1 Fe3 2.9251(7) 3_775
Hf1 Fe3 2.9251(7) .
Hf1 Fe3 2.9251(7) 3_665
Hf1 Fe3 2.9251(7) 2_645
Hf1 Fe4 2.9253(8) .
Hf1 Fe4 2.9253(8) 1_545
Hf1 Fe4 2.9253(8) 1_655
Hf2 Fe3 2.9174(17) 2_645
Hf2 Fe3 2.9174(17) .
Hf2 Fe3 2.9174(17) 3_765
Hf2 Fe5 2.9223(7) 3_655
Hf2 Fe5 2.9223(7) .
Hf2 Fe5 2.9223(7) 2_645
Hf2 Fe5 2.9223(7) 3_765
Hf2 Fe5 2.9223(7) 2_655
Hf2 Fe5 2.9223(7) 1_655
Hf2 Fe4 2.9321(8) 1_655
Hf2 Fe4 2.9321(8) 1_545
Hf2 Fe4 2.9321(8) 1_645
Fe3 Fe3 2.464(5) 2_645
Fe3 Fe3 2.464(5) 3_765
Fe3 Fe4 2.490(4) 16_657
Fe3 Fe4 2.490(4) 1_655
Fe3 Fe3 2.531(5) 3_775
Fe3 Fe3 2.531(5) 2_755
Fe3 Sn2 2.9174(17) 16_557
Fe3 Hf2 2.9174(17) 16_557
Fe3 Hf1 2.9251(7) 16_657
Fe3 Sn1 2.9251(7) 16_657
Fe4 Fe3 2.490(4) 3_675
Fe4 Fe3 2.490(4) 2_655
Fe4 Fe3 2.490(4) 1_455
Fe4 Fe5 2.506(3) 2
Fe4 Fe5 2.506(3) 1_565
Fe4 Fe5 2.506(3) 3_665
Fe4 Sn1 2.9253(8) 1_565
Fe4 Hf1 2.9253(8) 1_565
Fe4 Sn1 2.9253(8) 1_455
Fe4 Hf1 2.9253(8) 1_455
Fe5 Fe5 2.4972(2) 2_655
Fe5 Fe5 2.4972(2) 2_545
Fe5 Fe5 2.4972(2) 3_665
Fe5 Fe5 2.4972(2) 3_655
Fe5 Fe4 2.506(3) 13_666
Fe5 Fe4 2.506(3) 1_545
Fe5 Sn2 2.9223(7) 13_656
Fe5 Hf2 2.9223(7) 13_656
Fe5 Sn2 2.9223(7) 13_756
Fe5 Hf2 2.9223(7) 13_756
Fe5 Sn2 2.9223(7) 1_455
Fe5 Hf2 2.9223(7) 1_455
